data_2211997
loop_
_publ_author_name
'Jing, Zuo-Liang'
'Chen, Xin'

_publ_section_title 1,5-Dimethyl-2-phenyl-4-[(1<i>H</i>-pyrrol-2-ylmethylene)amino]pyrazol-3(2<i>H</i>)-one
_journal_coeditor_code AT2199
_journal_issue 2
_journal_name_full 'Acta Crystallographica Section E'
_journal_page_first o687
_journal_page_last o688
_journal_paper_doi 10.1107/S1600536807001031
_journal_volume 63
_journal_year 2007
_chemical_formula_iupac 'C16 H16 N4 O'
_chemical_formula_moiety 'C16 H16 N4 O'
_chemical_formula_sum 'C16 H16 N4 O'
_chemical_formula_weight 280.33
_chemical_name_systematic
;
1,5-Dimethyl-2-phenyl-4-[(1H-pyrrol-2-ylmethylene)amino]pyrazol-3(2H)-one
;
_space_group_IT_number 2
_symmetry_cell_setting triclinic
_symmetry_space_group_name_Hall '-P 1'
_symmetry_space_group_name_H-M 'P -1'
_atom_sites_solution_hydrogens geom
_atom_sites_solution_primary direct
_atom_sites_solution_secondary difmap
_audit_creation_method SHELXL-97
_cell_angle_alpha 80.791(7)
_cell_angle_beta 82.639(7)
_cell_angle_gamma 86.330(7)
_cell_formula_units_Z 2
_cell_length_a 7.3142(4)
_cell_length_b 7.3170(3)
_cell_length_c 13.5485(6)
_cell_measurement_reflns_used 1913
_cell_measurement_temperature 113(2)
_cell_measurement_theta_max 27.9
_cell_measurement_theta_min 2.8
_cell_volume 709.14(6)
_computing_cell_refinement CrystalClear
_computing_data_collection 'CrystalClear (Rigaku/MSC, 2005)'
_computing_data_reduction CrystalClear
_computing_molecular_graphics 'CrystalStructure (Rigaku/MSC, 2005)'
_computing_publication_material CrystalStructure
_computing_structure_refinement 'SHELXL97 (Sheldrick, 1997)'
_computing_structure_solution 'SHELXS97 (Sheldrick, 1997)'
_diffrn_ambient_temperature 113(2)
_diffrn_detector_area_resol_mean 7.31
_diffrn_measured_fraction_theta_full 0.991
_diffrn_measured_fraction_theta_max 0.991
_diffrn_measurement_device_type 'Rigaku Saturn'
_diffrn_measurement_method \w
_diffrn_radiation_monochromator confocal
_diffrn_radiation_source 'rotating anode'
_diffrn_radiation_type MoK\a
_diffrn_radiation_wavelength 0.71070
_diffrn_reflns_av_R_equivalents 0.0343
_diffrn_reflns_av_sigmaI/netI 0.0511
_diffrn_reflns_limit_h_max 9
_diffrn_reflns_limit_h_min -9
_diffrn_reflns_limit_k_max 9
_diffrn_reflns_limit_k_min -9
_diffrn_reflns_limit_l_max 17
_diffrn_reflns_limit_l_min -17
_diffrn_reflns_number 8890
_diffrn_reflns_theta_full 27.87
_diffrn_reflns_theta_max 27.87
_diffrn_reflns_theta_min 2.81
_diffrn_standards_decay_% 0
_diffrn_standards_number 0
_exptl_absorpt_coefficient_mu 0.086
_exptl_absorpt_correction_T_max 0.9881
_exptl_absorpt_correction_T_min 0.9830
_exptl_absorpt_correction_type multi-scan
_exptl_absorpt_process_details '(SADABS; Sheldrick, 1996)'
_exptl_crystal_colour colourless
_exptl_crystal_density_diffrn 1.313
_exptl_crystal_density_method 'not measured'
_exptl_crystal_description prism
_exptl_crystal_F_000 296
_exptl_crystal_size_max 0.20
_exptl_crystal_size_mid 0.16
_exptl_crystal_size_min 0.14
_refine_diff_density_max 0.229
_refine_diff_density_min -0.214
_refine_ls_extinction_coef 0.038(7)
_refine_ls_extinction_expression Fc^*^=kFc[1+0.001xFc^2^\l^3^/sin(2\q)]^-1/4^
_refine_ls_extinction_method SHELXL97
_refine_ls_goodness_of_fit_ref 1.059
_refine_ls_hydrogen_treatment mixed
_refine_ls_matrix_type full
_refine_ls_number_parameters 197
_refine_ls_number_reflns 3346
_refine_ls_number_restraints 0
_refine_ls_restrained_S_all 1.059
_refine_ls_R_factor_all 0.0646
_refine_ls_R_factor_gt 0.0444
_refine_ls_shift/su_max 0.001
_refine_ls_shift/su_mean 0.000
_refine_ls_structure_factor_coef Fsqd
_refine_ls_weighting_details 'calc w=1/[\s^2^(Fo^2^)+(0.0627P)^2^] where P=(Fo^2^+2Fc^2^)/3'
_refine_ls_weighting_scheme calc
_refine_ls_wR_factor_gt 0.1028
_refine_ls_wR_factor_ref 0.1206
_reflns_number_gt 2367
_reflns_number_total 3346
_reflns_threshold_expression I>2\s(I)
_cod_data_source_file at2199.cif
_cod_data_source_block I
_cod_database_code 2211997
_cod_database_fobs_code 2211997

loop_
_symmetry_equiv_pos_as_xyz
'x, y, z'
'-x, -y, -z'

loop_
_atom_site_type_symbol
_atom_site_label
_atom_site_fract_x
_atom_site_fract_y
_atom_site_fract_z
_atom_site_U_iso_or_equiv
_atom_site_adp_type
_atom_site_calc_flag
_atom_site_refinement_flags
_atom_site_occupancy
O O1 0.34727(13) 0.22414(15) 0.40364(7) 0.0264(3) Uani d . 1
N N1 0.07153(15) 0.32447(17) 0.34154(9) 0.0221(3) Uani d . 1
N N2 -0.11405(15) 0.33548(17) 0.37902(9) 0.0214(3) Uani d . 1
N N3 0.07838(15) 0.17397(16) 0.60771(9) 0.0203(3) Uani d . 1
N N4 0.43612(17) -0.06065(17) 0.74861(10) 0.0235(3) Uani d . 1
H H4 0.514(2) -0.108(2) 0.7051(13) 0.035 Uiso d . 1
C C1 0.17495(19) 0.25423(19) 0.41823(11) 0.0206(3) Uani d . 1
C C2 0.04575(18) 0.22915(19) 0.50753(10) 0.0190(3) Uani d . 1
C C3 -0.12617(19) 0.28459(19) 0.47976(10) 0.0195(3) Uani d . 1
C C4 0.13535(19) 0.3825(2) 0.23791(11) 0.0208(3) Uani d . 1
C C5 0.2531(2) 0.5278(2) 0.21260(12) 0.0288(4) Uani d . 1
H H5 0.2910 0.5869 0.2636 0.035 Uiso calc R 1
C C6 0.3152(2) 0.5864(2) 0.11228(13) 0.0364(4) Uani d . 1
H H6 0.3979 0.6846 0.0945 0.044 Uiso calc R 1
C C7 0.2575(2) 0.5026(3) 0.03801(12) 0.0365(4) Uani d . 1
H H7 0.2980 0.5451 -0.0308 0.044 Uiso calc R 1
C C8 0.1406(2) 0.3570(2) 0.06382(12) 0.0330(4) Uani d . 1
H H8 0.1017 0.2990 0.0126 0.040 Uiso calc R 1
C C9 0.07966(19) 0.2947(2) 0.16440(11) 0.0262(4) Uani d . 1
H H9 0.0009 0.1934 0.1823 0.031 Uiso calc R 1
C C10 0.23260(19) 0.09109(19) 0.62683(10) 0.0195(3) Uani d . 1
H H10 0.3180 0.0587 0.5728 0.023 Uiso calc R 1
C C11 0.27964(19) 0.04582(19) 0.72843(11) 0.0198(3) Uani d . 1
C C12 0.1942(2) 0.0904(2) 0.81923(11) 0.0236(3) Uani d . 1
H H12 0.0832 0.1637 0.8288 0.028 Uiso calc R 1
C C13 0.3013(2) 0.0078(2) 0.89459(11) 0.0296(4) Uani d . 1
H H13 0.2760 0.0144 0.9645 0.036 Uiso calc R 1
C C14 0.4493(2) -0.0841(2) 0.84866(11) 0.0296(4) Uani d . 1
H H14 0.5449 -0.1527 0.8815 0.036 Uiso calc R 1
C C15 -0.30628(19) 0.2886(2) 0.54432(11) 0.0252(3) Uani d . 1
H H15A -0.3426 0.4167 0.5533 0.038 Uiso calc R 1
H H15B -0.2947 0.2136 0.6101 0.038 Uiso calc R 1
H H15C -0.4002 0.2381 0.5121 0.038 Uiso calc R 1
C C16 -0.24885(19) 0.4392(2) 0.32005(11) 0.0256(3) Uani d . 1
H H16A -0.3720 0.4274 0.3581 0.038 Uiso calc R 1
H H16B -0.2471 0.3902 0.2567 0.038 Uiso calc R 1
H H16C -0.2187 0.5701 0.3055 0.038 Uiso calc R 1

loop_
_atom_site_aniso_label
_atom_site_aniso_U_11
_atom_site_aniso_U_22
_atom_site_aniso_U_33
_atom_site_aniso_U_12
_atom_site_aniso_U_13
_atom_site_aniso_U_23
O1 0.0179(6) 0.0373(7) 0.0224(6) 0.0019(4) -0.0009(4) -0.0019(5)
N1 0.0139(6) 0.0305(7) 0.0202(6) -0.0005(5) -0.0008(5) -0.0001(5)
N2 0.0173(6) 0.0252(7) 0.0207(6) 0.0014(5) -0.0024(5) -0.0019(5)
N3 0.0220(7) 0.0198(6) 0.0195(6) -0.0024(5) -0.0030(5) -0.0034(5)
N4 0.0234(7) 0.0246(7) 0.0220(7) 0.0024(5) -0.0035(5) -0.0029(5)
C1 0.0210(8) 0.0206(7) 0.0205(7) 0.0000(6) -0.0038(6) -0.0036(6)
C2 0.0215(8) 0.0172(7) 0.0183(7) -0.0006(6) -0.0028(6) -0.0026(5)
C3 0.0202(8) 0.0177(7) 0.0211(7) -0.0011(6) -0.0017(6) -0.0046(6)
C4 0.0188(7) 0.0242(8) 0.0180(7) 0.0018(6) -0.0018(5) -0.0001(6)
C5 0.0280(8) 0.0319(9) 0.0253(8) -0.0022(7) -0.0035(6) -0.0005(7)
C6 0.0311(9) 0.0404(10) 0.0318(9) -0.0028(8) 0.0004(7) 0.0095(8)
C7 0.0275(9) 0.0529(12) 0.0216(8) 0.0138(8) 0.0020(7) 0.0064(8)
C8 0.0321(9) 0.0446(10) 0.0235(8) 0.0151(8) -0.0099(7) -0.0099(7)
C9 0.0242(8) 0.0282(8) 0.0278(8) 0.0011(6) -0.0087(6) -0.0057(7)
C10 0.0213(8) 0.0169(7) 0.0200(7) -0.0031(6) 0.0002(6) -0.0028(5)
C11 0.0203(7) 0.0163(7) 0.0226(7) -0.0015(6) -0.0036(6) -0.0016(6)
C12 0.0256(8) 0.0212(8) 0.0238(8) 0.0012(6) -0.0022(6) -0.0043(6)
C13 0.0413(10) 0.0291(9) 0.0184(7) 0.0042(7) -0.0059(7) -0.0037(6)
C14 0.0353(9) 0.0303(9) 0.0231(8) 0.0051(7) -0.0090(7) -0.0020(7)
C15 0.0198(8) 0.0312(9) 0.0255(8) -0.0013(6) -0.0016(6) -0.0078(6)
C16 0.0230(8) 0.0240(8) 0.0297(8) 0.0013(6) -0.0086(6) -0.0007(6)

loop_
_atom_type_symbol
_atom_type_description
_atom_type_scat_dispersion_real
_atom_type_scat_dispersion_imag
_atom_type_scat_source
C C 0.0033 0.0016 'International Tables Vol C Tables 4.2.6.8 and 6.1.1.4'
H H 0.0000 0.0000 'International Tables Vol C Tables 4.2.6.8 and 6.1.1.4'
N N 0.0061 0.0033 'International Tables Vol C Tables 4.2.6.8 and 6.1.1.4'
O O 0.0106 0.0060 'International Tables Vol C Tables 4.2.6.8 and 6.1.1.4'

loop_
_geom_angle_atom_site_label_1
_geom_angle_atom_site_label_2
_geom_angle_atom_site_label_3
_geom_angle
C1 N1 N2 109.92(11)
C1 N1 C4 127.88(11)
N2 N1 C4 122.19(11)
C3 N2 N1 107.37(11)
C3 N2 C16 128.50(12)
N1 N2 C16 121.42(11)
C10 N3 C2 119.48(12)
C14 N4 C11 109.54(13)
C14 N4 H4 124.5(12)
C11 N4 H4 125.9(12)
O1 C1 N1 122.66(13)
O1 C1 C2 132.03(13)
N1 C1 C2 105.30(12)
C3 C2 N3 123.17(13)
C3 C2 C1 107.40(12)
N3 C2 C1 129.25(13)
N2 C3 C2 109.84(12)
N2 C3 C15 121.41(12)
C2 C3 C15 128.74(13)
C9 C4 C5 120.85(14)
C9 C4 N1 120.31(13)
C5 C4 N1 118.84(13)
C4 C5 C6 119.50(15)
C4 C5 H5 120.2
C6 C5 H5 120.2
C7 C6 C5 120.22(16)
C7 C6 H6 119.9
C5 C6 H6 119.9
C6 C7 C8 119.98(15)
C6 C7 H7 120.0
C8 C7 H7 120.0
C7 C8 C9 120.36(15)
C7 C8 H8 119.8
C9 C8 H8 119.8
C4 C9 C8 119.07(15)
C4 C9 H9 120.5
C8 C9 H9 120.5
N3 C10 C11 121.65(13)
N3 C10 H10 119.2
C11 C10 H10 119.2
N4 C11 C12 107.08(13)
N4 C11 C10 120.75(13)
C12 C11 C10 132.17(14)
C11 C12 C13 107.55(13)
C11 C12 H12 126.2
C13 C12 H12 126.2
C14 C13 C12 107.33(13)
C14 C13 H13 126.3
C12 C13 H13 126.3
N4 C14 C13 108.49(13)
N4 C14 H14 125.8
C13 C14 H14 125.8
C3 C15 H15A 109.5
C3 C15 H15B 109.5
H15A C15 H15B 109.5
C3 C15 H15C 109.5
H15A C15 H15C 109.5
H15B C15 H15C 109.5
N2 C16 H16A 109.5
N2 C16 H16B 109.5
H16A C16 H16B 109.5
N2 C16 H16C 109.5
H16A C16 H16C 109.5
H16B C16 H16C 109.5

loop_
_geom_bond_atom_site_label_1
_geom_bond_atom_site_label_2
_geom_bond_distance
O1 C1 1.2612(16)
N1 C1 1.3772(18)
N1 N2 1.3890(15)
N1 C4 1.4268(17)
N2 C3 1.3491(18)
N2 C16 1.4485(17)
N3 C10 1.2823(17)
N3 C2 1.3991(17)
N4 C14 1.3539(19)
N4 C11 1.3745(18)
N4 H4 0.862(17)
C1 C2 1.4314(18)
C2 C3 1.3764(19)
C3 C15 1.4864(19)
C4 C9 1.383(2)
C4 C5 1.383(2)
C5 C6 1.385(2)
C5 H5 0.9500
C6 C7 1.381(2)
C6 H6 0.9500
C7 C8 1.382(3)
C7 H7 0.9500
C8 C9 1.391(2)
C8 H8 0.9500
C9 H9 0.9500
C10 C11 1.4436(19)
C10 H10 0.9500
C11 C12 1.384(2)
C12 C13 1.403(2)
C12 H12 0.9500
C13 C14 1.371(2)
C13 H13 0.9500
C14 H14 0.9500
C15 H15A 0.9800
C15 H15B 0.9800
C15 H15C 0.9800
C16 H16A 0.9800
C16 H16B 0.9800
C16 H16C 0.9800

loop_
_geom_hbond_atom_site_label_D
_geom_hbond_atom_site_label_H
_geom_hbond_atom_site_label_A
_geom_hbond_site_symmetry_A
_geom_hbond_distance_DH
_geom_hbond_distance_HA
_geom_hbond_distance_DA
_geom_hbond_angle_DHA
_geom_hbond_publ_flag
N4 H4 O1 2_656 0.862(17) 1.959(18) 2.8117(16) 170.3(17) yes

loop_
_geom_torsion_atom_site_label_1
_geom_torsion_atom_site_label_2
_geom_torsion_atom_site_label_3
_geom_torsion_atom_site_label_4
_geom_torsion
C1 N1 N2 C3 4.12(15)
C4 N1 N2 C3 -175.13(13)
C1 N1 N2 C16 166.96(12)
C4 N1 N2 C16 -12.3(2)
N2 N1 C1 O1 177.46(12)
C4 N1 C1 O1 -3.3(2)
N2 N1 C1 C2 -2.60(15)
C4 N1 C1 C2 176.60(14)
C10 N3 C2 C3 166.66(13)
C10 N3 C2 C1 -18.9(2)
O1 C1 C2 C3 -179.91(15)
N1 C1 C2 C3 0.17(15)
O1 C1 C2 N3 5.0(3)
N1 C1 C2 N3 -174.97(14)
N1 N2 C3 C2 -3.98(15)
C16 N2 C3 C2 -165.21(13)
N1 N2 C3 C15 177.35(13)
C16 N2 C3 C15 16.1(2)
N3 C2 C3 N2 177.90(12)
C1 C2 C3 N2 2.39(15)
N3 C2 C3 C15 -3.6(2)
C1 C2 C3 C15 -179.07(13)
C1 N1 C4 C9 118.35(16)
N2 N1 C4 C9 -62.53(19)
C1 N1 C4 C5 -61.8(2)
N2 N1 C4 C5 117.32(15)
C9 C4 C5 C6 0.3(2)
N1 C4 C5 C6 -179.59(13)
C4 C5 C6 C7 1.2(2)
C5 C6 C7 C8 -1.5(2)
C6 C7 C8 C9 0.4(2)
C5 C4 C9 C8 -1.3(2)
N1 C4 C9 C8 178.52(12)
C7 C8 C9 C4 1.0(2)
C2 N3 C10 C11 174.50(12)
C14 N4 C11 C12 0.41(16)
C14 N4 C11 C10 -179.76(13)
N3 C10 C11 N4 172.82(12)
N3 C10 C11 C12 -7.4(2)
N4 C11 C12 C13 -0.41(16)
C10 C11 C12 C13 179.78(15)
C11 C12 C13 C14 0.27(17)
C11 N4 C14 C13 -0.24(18)
C12 C13 C14 N4 -0.02(18)

loop_
_cod_related_entry_id
_cod_related_entry_database
_cod_related_entry_code
1 ChemSpider 30655145
